data_7026642
loop_
_publ_author_name
'Das, Dipanwita'
'Singh, Pradhumn'
'Singh, Monika'
'Singh, Ajai Kumar'

_publ_section_title
;
 Tetradentate selenium ligand as a building block for homodinuclear
 complexes of Pd(II) and Ru(II) having seven membered rings or bis-pincer
 coordination mode: high catalytic activity of Pd-complexes for Heck
 reaction.
;
_journal_issue 45
_journal_name_full 'Dalton transactions (Cambridge, England : 2003)'
_journal_page_first 10876
_journal_page_last 10882
_journal_paper_doi 10.1039/c0dt00561d
_journal_volume 39
_journal_year 2010
_chemical_formula_moiety 'C44 H38 N2 Pd2 Se4, 2(B F4)'
_chemical_formula_sum 'C44 H38 B2 F8 N2 Pd2 Se4'
_chemical_formula_weight 1297.02
_chemical_name_systematic
;
?
;
_space_group_IT_number 15
_symmetry_cell_setting monoclinic
_symmetry_space_group_name_Hall '-C 2yc'
_symmetry_space_group_name_H-M 'C 1 2/c 1'
_atom_sites_solution_hydrogens geom
_atom_sites_solution_primary direct
_atom_sites_solution_secondary difmap
_audit_creation_method SHELXL-97
_cell_angle_alpha 90.00
_cell_angle_beta 102.809(3)
_cell_angle_gamma 90.00
_cell_formula_units_Z 4
_cell_length_a 22.765(4)
_cell_length_b 10.926(2)
_cell_length_c 18.967(4)
_cell_measurement_reflns_used 5366
_cell_measurement_temperature 273(2)
_cell_measurement_theta_max 25.73
_cell_measurement_theta_min 2.25
_cell_volume 4600.3(15)
_computing_cell_refinement 'Bruker SMART'
_computing_data_collection 'Bruker SMART'
_computing_data_reduction 'Bruker SAINT'
_computing_molecular_graphics 'Bruker SHELXTL'
_computing_publication_material 'Bruker SHELXTL'
_computing_structure_refinement 'SHELXL-97 (Sheldrick, 1997)'
_computing_structure_solution 'SHELXS-97 (Sheldrick, 1990)'
_diffrn_ambient_temperature 273(2)
_diffrn_measured_fraction_theta_full 0.996
_diffrn_measured_fraction_theta_max 0.996
_diffrn_measurement_device_type 'CCD area detector'
_diffrn_measurement_method 'phi and omega scans'
_diffrn_radiation_monochromator graphite
_diffrn_radiation_source 'fine-focus sealed tube'
_diffrn_radiation_type MoK\a
_diffrn_radiation_wavelength 0.71073
_diffrn_reflns_av_R_equivalents 0.0425
_diffrn_reflns_av_sigmaI/netI 0.0366
_diffrn_reflns_limit_h_max 26
_diffrn_reflns_limit_h_min -26
_diffrn_reflns_limit_k_max 12
_diffrn_reflns_limit_k_min -12
_diffrn_reflns_limit_l_max 22
_diffrn_reflns_limit_l_min -22
_diffrn_reflns_number 21093
_diffrn_reflns_theta_full 25.00
_diffrn_reflns_theta_max 25.00
_diffrn_reflns_theta_min 1.83
_exptl_absorpt_coefficient_mu 4.013
_exptl_absorpt_correction_T_max 0.493
_exptl_absorpt_correction_T_min 0.207
_exptl_absorpt_correction_type multi-scan
_exptl_absorpt_process_details '(SADABS; Bruker, 2000)'
_exptl_crystal_colour red
_exptl_crystal_density_diffrn 1.873
_exptl_crystal_density_meas 1.873
_exptl_crystal_density_method 'not measured'
_exptl_crystal_description blocks
_exptl_crystal_F_000 2504.0
_exptl_crystal_size_max 0.524
_exptl_crystal_size_mid 0.342
_exptl_crystal_size_min 0.178
_refine_diff_density_max 1.220
_refine_diff_density_min -0.676
_refine_diff_density_rms 0.119
_refine_ls_extinction_method none
_refine_ls_goodness_of_fit_ref 1.250
_refine_ls_hydrogen_treatment constr
_refine_ls_matrix_type full
_refine_ls_number_parameters 280
_refine_ls_number_reflns 4042
_refine_ls_number_restraints 1
_refine_ls_restrained_S_all 1.254
_refine_ls_R_factor_all 0.0572
_refine_ls_R_factor_gt 0.0458
_refine_ls_shift/su_max 0.001
_refine_ls_shift/su_mean 0.000
_refine_ls_structure_factor_coef Fsqd
_refine_ls_weighting_details 'calc w=1/[\s^2^(Fo^2^)+(0.0874P)^2^+10.5408P] where P=(Fo^2^+2Fc^2^)/3'
_refine_ls_weighting_scheme calc
_refine_ls_wR_factor_gt 0.1323
_refine_ls_wR_factor_ref 0.1397
_reflns_number_gt 3242
_reflns_number_total 4042
_reflns_threshold_expression >2sigma(I)
_cod_data_source_file c0dt00561d.txt
_cod_data_source_block complex_2
_cod_depositor_comments
;
The following automatic conversions were performed:

'_symmetry_cell_setting' value 'Monoclinic' changed to 'monoclinic'
according to /home/saulius/struct/CIF-dictionaries/cif_core.dic
dictionary named 'cif_core.dic' version 2.4.2 from 2011-04-26.

Automatic conversion script
Id: cif_fix_values 1891 2012-01-12 08:04:46Z andrius 
;
_cod_original_sg_symbol_H-M 'C 2/c'
_cod_database_code 7026642

loop_
_symmetry_equiv_pos_as_xyz
'x, y, z'
'-x, y, -z+1/2'
'x+1/2, y+1/2, z'
'-x+1/2, y+1/2, -z+1/2'
'-x, -y, -z'
'x, -y, z-1/2'
'-x+1/2, -y+1/2, -z'
'x+1/2, -y+1/2, z-1/2'

loop_
_atom_site_label
_atom_site_type_symbol
_atom_site_fract_x
_atom_site_fract_y
_atom_site_fract_z
_atom_site_U_iso_or_equiv
_atom_site_adp_type
_atom_site_occupancy
_atom_site_symmetry_multiplicity
_atom_site_calc_flag
_atom_site_refinement_flags
Pd1 Pd 0.28496(2) 0.37251(4) 0.17033(3) 0.0460(2) Uani 1 1 d .
Se1 Se 0.20984(3) 0.52474(6) 0.12382(4) 0.0519(2) Uani 1 1 d .
Se2 Se 0.35635(3) 0.20858(7) 0.20024(4) 0.0557(3) Uani 1 1 d .
C1 C 0.0919(4) 0.4213(10) 0.0625(5) 0.081(3) Uani 1 1 d .
H1 H 0.0982 0.4458 0.0178 0.097 Uiso 1 1 calc R
C2 C 0.0385(5) 0.3668(12) 0.0685(7) 0.102(4) Uani 1 1 d .
H2 H 0.0091 0.3505 0.0271 0.122 Uiso 1 1 calc R
C3 C 0.0284(5) 0.3358(11) 0.1365(7) 0.098(3) Uani 1 1 d .
H3 H -0.0082 0.3014 0.1402 0.117 Uiso 1 1 calc R
C4 C 0.0708(5) 0.3554(10) 0.1956(6) 0.083(3) Uani 1 1 d .
H4 H 0.0637 0.3348 0.2405 0.100 Uiso 1 1 calc R
C5 C 0.1255(4) 0.4059(8) 0.1912(4) 0.065(2) Uani 1 1 d .
H5 H 0.1553 0.4179 0.2329 0.078 Uiso 1 1 calc R
C6 C 0.1354(3) 0.4384(6) 0.1244(4) 0.0502(16) Uani 1 1 d .
C7 C 0.2157(4) 0.5003(6) 0.0237(4) 0.0525(17) Uani 1 1 d .
H7A H 0.1774 0.5202 -0.0083 0.063 Uiso 1 1 calc R
H7B H 0.2460 0.5548 0.0126 0.063 Uiso 1 1 calc R
C8 C 0.2320(3) 0.3697(6) 0.0114(4) 0.0442(15) Uani 1 1 d .
C9 C 0.2651(3) 0.3009(5) 0.0704(4) 0.0429(14) Uani 1 1 d .
C10 C 0.2828(3) 0.1804(6) 0.0574(4) 0.0446(15) Uani 1 1 d .
C11 C 0.3155(3) 0.1049(6) 0.1204(4) 0.0551(18) Uani 1 1 d .
H11A H 0.3449 0.0532 0.1048 0.066 Uiso 1 1 calc R
H11B H 0.2870 0.0522 0.1369 0.066 Uiso 1 1 calc R
C12 C 0.4242(3) 0.2581(8) 0.1612(4) 0.0594(19) Uani 1 1 d .
C13 C 0.4654(4) 0.1693(9) 0.1555(5) 0.075(2) Uani 1 1 d .
H13 H 0.4596 0.0884 0.1676 0.090 Uiso 1 1 calc R
C14 C 0.5163(5) 0.2043(13) 0.1310(7) 0.097(3) Uani 1 1 d .
H14 H 0.5458 0.1466 0.1281 0.117 Uiso 1 1 calc R
C15 C 0.5231(5) 0.3197(14) 0.1117(9) 0.122(5) Uani 1 1 d .
H15 H 0.5566 0.3406 0.0937 0.146 Uiso 1 1 calc R
C16 C 0.4821(6) 0.4078(12) 0.1178(10) 0.139(6) Uani 1 1 d .
H16 H 0.4879 0.4882 0.1047 0.167 Uiso 1 1 calc R
C17 C 0.4321(4) 0.3765(8) 0.1435(7) 0.091(3) Uani 1 1 d .
H17 H 0.4041 0.4358 0.1486 0.109 Uiso 1 1 calc R
C18 C 0.3336(4) 0.5499(8) 0.2960(5) 0.067(2) Uani 1 1 d .
H18 H 0.3404 0.6007 0.2592 0.081 Uiso 1 1 calc R
C19 C 0.3517(4) 0.5890(9) 0.3677(6) 0.080(3) Uani 1 1 d .
H19 H 0.3693 0.6656 0.3787 0.096 Uiso 1 1 calc R
C20 C 0.3432(4) 0.5133(11) 0.4204(5) 0.084(3) Uani 1 1 d .
H20 H 0.3564 0.5361 0.4685 0.100 Uiso 1 1 calc R
C21 C 0.3153(4) 0.4037(9) 0.4037(5) 0.072(2) Uani 1 1 d .
H21 H 0.3082 0.3516 0.4397 0.086 Uiso 1 1 calc R
C22 C 0.2981(4) 0.3728(7) 0.3325(4) 0.0588(19) Uani 1 1 d .
H22 H 0.2789 0.2980 0.3209 0.071 Uiso 1 1 calc R
N1 N 0.3070(3) 0.4428(5) 0.2787(3) 0.0520(14) Uani 1 1 d .
B1 B 0.1396(5) 0.7655(10) 0.8929(7) 0.074(3) Uani 1 1 d D
F1 F 0.1241(5) 0.6547(7) 0.8776(7) 0.212(6) Uani 1 1 d .
F2 F 0.1959(6) 0.7689(16) 0.9153(18) 0.426(19) Uani 1 1 d D
F3 F 0.1227(9) 0.774(2) 0.9507(7) 0.351(12) Uani 1 1 d .
F4 F 0.1040(8) 0.8357(9) 0.8523(8) 0.252(7) Uani 1 1 d .

loop_
_atom_site_aniso_label
_atom_site_aniso_U_11
_atom_site_aniso_U_22
_atom_site_aniso_U_33
_atom_site_aniso_U_23
_atom_site_aniso_U_13
_atom_site_aniso_U_12
Pd1 0.0491(3) 0.0371(3) 0.0534(4) 0.0003(2) 0.0151(2) 0.0026(2)
Se1 0.0572(5) 0.0367(4) 0.0630(5) -0.0057(3) 0.0160(3) 0.0073(3)
Se2 0.0633(5) 0.0466(4) 0.0548(5) 0.0044(3) 0.0080(4) 0.0107(3)
C1 0.069(6) 0.110(8) 0.062(5) 0.008(5) 0.011(4) 0.009(5)
C2 0.057(6) 0.133(10) 0.101(8) -0.001(7) -0.012(5) 0.011(6)
C3 0.061(6) 0.115(9) 0.121(9) 0.012(7) 0.030(6) -0.006(6)
C4 0.079(6) 0.101(7) 0.079(6) 0.010(5) 0.034(5) 0.006(6)
C5 0.060(5) 0.077(5) 0.058(5) -0.009(4) 0.011(4) 0.001(4)
C6 0.050(4) 0.043(4) 0.059(4) -0.007(3) 0.014(3) 0.008(3)
C7 0.068(5) 0.034(3) 0.059(4) 0.008(3) 0.022(4) 0.009(3)
C8 0.043(4) 0.035(3) 0.059(4) 0.004(3) 0.020(3) 0.003(3)
C9 0.047(4) 0.032(3) 0.053(4) -0.001(3) 0.016(3) 0.002(3)
C10 0.044(4) 0.038(3) 0.053(4) 0.009(3) 0.014(3) 0.004(3)
C11 0.053(4) 0.039(4) 0.068(5) 0.002(3) 0.004(3) 0.001(3)
C12 0.043(4) 0.065(5) 0.065(5) -0.005(4) 0.002(3) 0.007(4)
C13 0.063(5) 0.077(6) 0.083(6) 0.001(5) 0.011(4) 0.026(5)
C14 0.055(6) 0.121(10) 0.112(8) -0.016(7) 0.010(5) 0.020(6)
C15 0.062(7) 0.131(12) 0.180(14) -0.016(11) 0.045(7) -0.014(7)
C16 0.097(9) 0.080(8) 0.26(2) -0.006(10) 0.077(11) -0.014(7)
C17 0.065(6) 0.057(6) 0.154(10) 0.007(6) 0.033(6) -0.001(4)
C18 0.087(6) 0.057(5) 0.062(5) -0.002(4) 0.026(4) -0.009(4)
C19 0.080(6) 0.070(6) 0.091(7) -0.028(5) 0.019(5) -0.012(5)
C20 0.076(6) 0.111(9) 0.064(6) -0.012(6) 0.018(5) 0.020(6)
C21 0.079(6) 0.078(6) 0.067(5) 0.010(4) 0.034(5) 0.017(5)
C22 0.073(5) 0.045(4) 0.060(5) 0.003(3) 0.019(4) 0.004(4)
N1 0.057(3) 0.047(3) 0.054(3) -0.003(3) 0.015(3) 0.000(3)
B1 0.084(7) 0.050(6) 0.088(7) -0.002(5) 0.018(6) 0.003(5)
F1 0.217(10) 0.073(5) 0.279(13) -0.001(6) -0.093(9) 0.034(6)
F2 0.137(10) 0.244(15) 0.95(6) -0.06(2) 0.23(2) -0.047(10)
F3 0.34(2) 0.58(4) 0.129(9) -0.112(16) 0.053(12) 0.01(2)
F4 0.371(19) 0.116(7) 0.301(16) 0.101(9) 0.140(14) 0.110(10)

loop_
_atom_type_symbol
_atom_type_description
_atom_type_scat_dispersion_real
_atom_type_scat_dispersion_imag
_atom_type_scat_source
C C 0.0033 0.0016 'International Tables Vol C Tables 4.2.6.8 and 6.1.1.4'
H H 0.0000 0.0000 'International Tables Vol C Tables 4.2.6.8 and 6.1.1.4'
B B 0.0013 0.0007 'International Tables Vol C Tables 4.2.6.8 and 6.1.1.4'
N N 0.0061 0.0033 'International Tables Vol C Tables 4.2.6.8 and 6.1.1.4'
F F 0.0171 0.0103 'International Tables Vol C Tables 4.2.6.8 and 6.1.1.4'
Se Se -0.0929 2.2259 'International Tables Vol C Tables 4.2.6.8 and 6.1.1.4'
Pd Pd -0.9988 1.0072 'International Tables Vol C Tables 4.2.6.8 and 6.1.1.4'

loop_
_geom_angle_atom_site_label_1
_geom_angle_atom_site_label_2
_geom_angle_atom_site_label_3
_geom_angle
_geom_angle_site_symmetry_1
C9 Pd1 N1 178.0(2) .
C9 Pd1 Se2 86.07(18) .
N1 Pd1 Se2 92.19(16) .
C9 Pd1 Se1 85.99(18) .
N1 Pd1 Se1 95.74(16) .
Se2 Pd1 Se1 172.06(3) .
C6 Se1 C7 100.8(3) .
C6 Se1 Pd1 102.2(2) .
C7 Se1 Pd1 93.8(2) .
C12 Se2 C11 98.6(3) .
C12 Se2 Pd1 104.9(2) .
C11 Se2 Pd1 94.0(2) .
C6 C1 C2 118.0(9) .
C6 C1 H1 121.0 .
C2 C1 H1 121.0 .
C1 C2 C3 120.5(10) .
C1 C2 H2 119.7 .
C3 C2 H2 119.7 .
C4 C3 C2 120.1(10) .
C4 C3 H3 120.0 .
C2 C3 H3 120.0 .
C3 C4 C5 120.8(10) .
C3 C4 H4 119.6 .
C5 C4 H4 119.6 .
C4 C5 C6 119.4(8) .
C4 C5 H5 120.3 .
C6 C5 H5 120.3 .
C1 C6 C5 121.1(7) .
C1 C6 Se1 121.8(6) .
C5 C6 Se1 116.8(6) .
C8 C7 Se1 110.7(5) .
C8 C7 H7A 109.5 .
Se1 C7 H7A 109.5 .
C8 C7 H7B 109.5 .
Se1 C7 H7B 109.5 .
H7A C7 H7B 108.1 .
C10 C8 C9 120.6(6) 7
C10 C8 C7 120.2(6) 7
C9 C8 C7 119.1(6) .
C10 C9 C8 118.6(6) .
C10 C9 Pd1 120.9(5) .
C8 C9 Pd1 120.5(4) .
C8 C10 C9 120.8(6) 7
C8 C10 C11 120.3(6) 7
C9 C10 C11 118.9(6) .
C10 C11 Se2 111.3(5) .
C10 C11 H11A 109.4 .
Se2 C11 H11A 109.4 .
C10 C11 H11B 109.4 .
Se2 C11 H11B 109.4 .
H11A C11 H11B 108.0 .
C17 C12 C13 121.6(9) .
C17 C12 Se2 121.5(6) .
C13 C12 Se2 116.8(7) .
C12 C13 C14 117.8(10) .
C12 C13 H13 121.1 .
C14 C13 H13 121.1 .
C15 C14 C13 120.5(10) .
C15 C14 H14 119.8 .
C13 C14 H14 119.8 .
C14 C15 C16 121.5(12) .
C14 C15 H15 119.3 .
C16 C15 H15 119.3 .
C15 C16 C17 119.3(12) .
C15 C16 H16 120.3 .
C17 C16 H16 120.3 .
C12 C17 C16 119.3(10) .
C12 C17 H17 120.3 .
C16 C17 H17 120.3 .
N1 C18 C19 122.1(8) .
N1 C18 H18 119.0 .
C19 C18 H18 119.0 .
C20 C19 C18 118.4(9) .
C20 C19 H19 120.8 .
C18 C19 H19 120.8 .
C19 C20 C21 120.4(9) .
C19 C20 H20 119.8 .
C21 C20 H20 119.8 .
C20 C21 C22 117.7(8) .
C20 C21 H21 121.1 .
C22 C21 H21 121.1 .
N1 C22 C21 124.1(8) .
N1 C22 H22 118.0 .
C21 C22 H22 118.0 .
C18 N1 C22 117.3(7) .
C18 N1 Pd1 123.4(5) .
C22 N1 Pd1 119.1(5) .
F3 B1 F4 102.3(14) .
F3 B1 F2 101.1(19) .
F4 B1 F2 131.5(16) .
F3 B1 F1 98.4(16) .
F4 B1 F1 109.5(12) .
F2 B1 F1 108.3(12) .

loop_
_geom_bond_atom_site_label_1
_geom_bond_atom_site_label_2
_geom_bond_distance
_geom_bond_site_symmetry_2
Pd1 C9 2.008(7) .
Pd1 N1 2.147(6) .
Pd1 Se2 2.4004(9) .
Pd1 Se1 2.4083(9) .
Se1 C6 1.941(7) .
Se1 C7 1.950(7) .
Se2 C12 1.933(8) .
Se2 C11 1.954(7) .
C1 C6 1.370(11) .
C1 C2 1.382(15) .
C1 H1 0.9300 .
C2 C3 1.402(16) .
C2 H2 0.9300 .
C3 C4 1.324(15) .
C3 H3 0.9300 .
C4 C5 1.379(13) .
C4 H4 0.9300 .
C5 C6 1.382(11) .
C5 H5 0.9300 .
C7 C8 1.507(9) .
C7 H7A 0.9700 .
C7 H7B 0.9700 .
C8 C10 1.387(10) 7
C8 C9 1.417(9) .
C9 C10 1.414(9) .
C10 C8 1.387(10) 7
C10 C11 1.506(9) .
C11 H11A 0.9700 .
C11 H11B 0.9700 .
C12 C17 1.359(12) .
C12 C13 1.370(11) .
C13 C14 1.395(15) .
C13 H13 0.9300 .
C14 C15 1.331(17) .
C14 H14 0.9300 .
C15 C16 1.364(18) .
C15 H15 0.9300 .
C16 C17 1.376(15) .
C16 H16 0.9300 .
C17 H17 0.9300 .
C18 N1 1.325(10) .
C18 C19 1.398(13) .
C18 H18 0.9300 .
C19 C20 1.344(14) .
C19 H19 0.9300 .
C20 C21 1.359(14) .
C20 H20 0.9300 .
C21 C22 1.363(12) .
C21 H21 0.9300 .
C22 N1 1.327(9) .
C22 H22 0.9300 .
B1 F3 1.243(17) .
B1 F4 1.250(15) .
B1 F2 1.258(19) .
B1 F1 1.276(13) .

loop_
_geom_torsion_atom_site_label_1
_geom_torsion_atom_site_label_2
_geom_torsion_atom_site_label_3
_geom_torsion_atom_site_label_4
_geom_torsion
_geom_torsion_site_symmetry_1
_geom_torsion_site_symmetry_4
C9 Pd1 Se1 C6 79.2(3) . .
N1 Pd1 Se1 C6 -99.8(3) . .
C9 Pd1 Se1 C7 -22.7(3) . .
N1 Pd1 Se1 C7 158.3(3) . .
C9 Pd1 Se2 C12 77.9(3) . .
N1 Pd1 Se2 C12 -103.1(3) . .
C9 Pd1 Se2 C11 -22.1(3) . .
N1 Pd1 Se2 C11 156.9(3) . .
C6 C1 C2 C3 3.2(17) . .
C1 C2 C3 C4 -2.0(19) . .
C2 C3 C4 C5 -0.2(18) . .
C3 C4 C5 C6 1.2(15) . .
C2 C1 C6 C5 -2.2(14) . .
C2 C1 C6 Se1 -175.4(8) . .
C4 C5 C6 C1 0.1(13) . .
C4 C5 C6 Se1 173.6(7) . .
C7 Se1 C6 C1 -24.7(7) . .
Pd1 Se1 C6 C1 -121.0(7) . .
C7 Se1 C6 C5 161.9(6) . .
Pd1 Se1 C6 C5 65.5(6) . .
C6 Se1 C7 C8 -72.3(5) . .
Pd1 Se1 C7 C8 30.9(5) . .
Se1 C7 C8 C10 155.9(5) . 7
Se1 C7 C8 C9 -26.9(8) . .
C10 C8 C9 C10 0.3(10) 7 .
C7 C8 C9 C10 -176.9(6) . .
C10 C8 C9 Pd1 -178.7(5) 7 .
C7 C8 C9 Pd1 4.1(8) . .
Se2 Pd1 C9 C10 16.1(5) . .
Se1 Pd1 C9 C10 -163.8(5) . .
Se2 Pd1 C9 C8 -164.9(5) . .
Se1 Pd1 C9 C8 15.2(5) . .
C8 C9 C10 C8 -0.3(10) . 7
Pd1 C9 C10 C8 178.7(5) . 7
C8 C9 C10 C11 -177.4(6) . .
Pd1 C9 C10 C11 1.6(8) . .
C8 C10 C11 Se2 158.9(5) 7 .
C9 C10 C11 Se2 -24.1(8) . .
C12 Se2 C11 C10 -76.6(6) . .
Pd1 Se2 C11 C10 29.2(5) . .
C11 Se2 C12 C17 114.4(8) . .
Pd1 Se2 C12 C17 18.0(8) . .
C11 Se2 C12 C13 -68.5(7) . .
Pd1 Se2 C12 C13 -165.0(6) . .
C17 C12 C13 C14 0.3(14) . .
Se2 C12 C13 C14 -176.8(7) . .
C12 C13 C14 C15 -2.2(17) . .
C13 C14 C15 C16 3(2) . .
C14 C15 C16 C17 -1(3) . .
C13 C12 C17 C16 1.2(18) . .
Se2 C12 C17 C16 178.2(11) . .
C15 C16 C17 C12 -1(2) . .
N1 C18 C19 C20 1.9(14) . .
C18 C19 C20 C21 -2.7(15) . .
C19 C20 C21 C22 1.7(14) . .
C20 C21 C22 N1 0.2(13) . .
C19 C18 N1 C22 0.0(12) . .
C19 C18 N1 Pd1 -174.8(7) . .
C21 C22 N1 C18 -1.0(12) . .
C21 C22 N1 Pd1 174.0(6) . .
Se2 Pd1 N1 C18 113.4(6) . .
Se1 Pd1 N1 C18 -66.9(6) . .
Se2 Pd1 N1 C22 -61.3(6) . .
Se1 Pd1 N1 C22 118.4(5) . .
